data_1550506
loop_
_publ_author_name
'Lamb, Jessica V.'
'Buffet, Jean-Charles'
'Turner, Zo\"e R.'
'O'Hare, Dermot'

_publ_section_title
;
 Group 4 permethylindenyl complexes for slurry-phase polymerisation of
 ethylene
;
_journal_issue 11
_journal_name_full 'Polymer Chemistry'
_journal_page_first 1386
_journal_paper_doi 10.1039/C8PY01796D
_journal_volume 10
_journal_year 2019
_chemical_formula_moiety 'C26 H36 Cl2 Si Zr'
_chemical_formula_sum 'C26 H36 Cl2 Si Zr'
_chemical_formula_weight 538.76
_space_group_crystal_system monoclinic
_space_group_IT_number 14
_space_group_name_Hall '-P 2yn'
_space_group_name_H-M_alt 'P 1 21/n 1'
_symmetry_space_group_name_Hall '-P 2yn'
_symmetry_space_group_name_H-M 'P 1 21/n 1'
_atom_sites_solution_hydrogens geom
_audit_creation_method SHELXL-2014
_audit_update_record
;
2018-12-06 deposited with the CCDC.
2019-01-21 downloaded from the CCDC.
;
_cell_angle_alpha 90
_cell_angle_beta 99.3320(10)
_cell_angle_gamma 90
_cell_formula_units_Z 4
_cell_length_a 11.62860(10)
_cell_length_b 14.85010(10)
_cell_length_c 14.95890(10)
_cell_measurement_reflns_used 25268
_cell_measurement_temperature 150(2)
_cell_measurement_theta_max 75.6430
_cell_measurement_theta_min 4.1860
_cell_volume 2549.00(3)
_computing_cell_refinement 'CrysAlisPro 1.171.39.46 (Rigaku OD, 2018)'
_computing_data_collection 'CrysAlisPro 1.171.39.46 (Rigaku OD, 2018)'
_computing_data_reduction 'CrysAlisPro 1.171.39.46 (Rigaku OD, 2018)'
_computing_molecular_graphics
;
ORTEP3 for Windows. Farrugia, L. J. J. Appl. Cryst. 1997, 30, 565.
;
_computing_structure_refinement 'SHELXL-2014 (Sheldrick, 2014)'
_computing_structure_solution
;
SUPERFLIP 
Palatinus, L.; Chapuis, G. J. Appl. Cryst. 2007, 40, 786-790.
;
_diffrn_ambient_environment N~2~
_diffrn_ambient_temperature 150.0(2)
_diffrn_detector 'CCD plate'
_diffrn_detector_area_resol_mean 10.4102
_diffrn_detector_type Atlas
_diffrn_measured_fraction_theta_full 1.000
_diffrn_measured_fraction_theta_max 1.000
_diffrn_measurement_device 'four-circle diffractometer'
_diffrn_measurement_device_type 'SuperNova, Dual, Cu at home/near, Atlas'
_diffrn_radiation_monochromator mirror
_diffrn_radiation_probe x-ray
_diffrn_radiation_type 'Cu K\a'
_diffrn_radiation_wavelength 1.54184
_diffrn_reflns_av_R_equivalents 0.0304
_diffrn_reflns_av_unetI/netI 0.0124
_diffrn_reflns_Laue_measured_fraction_full 1.000
_diffrn_reflns_Laue_measured_fraction_max 1.000
_diffrn_reflns_limit_h_max 14
_diffrn_reflns_limit_h_min -14
_diffrn_reflns_limit_k_max 18
_diffrn_reflns_limit_k_min -18
_diffrn_reflns_limit_l_max 17
_diffrn_reflns_limit_l_min -18
_diffrn_reflns_number 51024
_diffrn_reflns_point_group_measured_fraction_full 1.000
_diffrn_reflns_point_group_measured_fraction_max 1.000
_diffrn_reflns_theta_full 67.684
_diffrn_reflns_theta_max 74.482
_diffrn_reflns_theta_min 4.223
_diffrn_source 'micro-focus sealed X-ray tube'
_diffrn_source_type 'SuperNova (Cu) X-ray Source'
_exptl_absorpt_coefficient_mu 5.981
_exptl_absorpt_correction_T_max 1.000
_exptl_absorpt_correction_T_min 0.510
_exptl_absorpt_correction_type gaussian
_exptl_absorpt_process_details
;
CrysAlisPro 1.171.39.46 (Rigaku Oxford Diffraction, 2018)
Numerical absorption correction based on gaussian integration over
            a multifaceted crystal model
Empirical absorption correction using spherical harmonics,
 implemented in SCALE3 ABSPACK scaling algorithm.
;
_exptl_crystal_colour orange
_exptl_crystal_density_diffrn 1.404
_exptl_crystal_description shard
_exptl_crystal_F_000 1120
_exptl_crystal_size_max 0.258
_exptl_crystal_size_mid 0.097
_exptl_crystal_size_min 0.075
_refine_diff_density_max 0.527
_refine_diff_density_min -0.310
_refine_diff_density_rms 0.052
_refine_ls_extinction_method none
_refine_ls_goodness_of_fit_ref 1.027
_refine_ls_hydrogen_treatment constr
_refine_ls_matrix_type full
_refine_ls_number_parameters 280
_refine_ls_number_reflns 5221
_refine_ls_number_restraints 0
_refine_ls_restrained_S_all 1.027
_refine_ls_R_factor_all 0.0239
_refine_ls_R_factor_gt 0.0213
_refine_ls_shift/su_max 0.001
_refine_ls_shift/su_mean 0.000
_refine_ls_structure_factor_coef Fsqd
_refine_ls_weighting_details 'w=1/[\s^2^(Fo^2^)+(0.0279P)^2^+1.5929P] where P=(Fo^2^+2Fc^2^)/3'
_refine_ls_weighting_scheme calc
_refine_ls_wR_factor_gt 0.0528
_refine_ls_wR_factor_ref 0.0546
_reflns_Friedel_coverage 0.000
_reflns_number_gt 4848
_reflns_number_total 5221
_reflns_threshold_expression 'I > 2\s(I)'
_cod_data_source_file c8py01796d2.cif
_cod_data_source_block 080ZRT18
_cod_depositor_comments 'Adding full bibliography for 1550506--1550510.cif.'
_cod_database_code 1550506
_shelx_space_group_comment
;
The symmetry employed for this shelxl refinement is uniquely defined
by the following loop, which should always be used as a source of
symmetry information in preference to the above space-group names.
They are only intended as comments.
;
_shelx_estimated_absorpt_t_min 0.308
_shelx_estimated_absorpt_t_max 0.663
_shelxl_version_number 2014-3

loop_
_space_group_symop_operation_xyz
'x, y, z'
'-x+1/2, y+1/2, -z+1/2'
'-x, -y, -z'
'x-1/2, -y-1/2, z-1/2'

loop_
_atom_site_label
_atom_site_type_symbol
_atom_site_fract_x
_atom_site_fract_y
_atom_site_fract_z
_atom_site_U_iso_or_equiv
_atom_site_adp_type
_atom_site_occupancy
_atom_site_site_symmetry_order
_atom_site_calc_flag
_atom_site_refinement_flags_posn
_atom_site_refinement_flags_adp
C1 C 0.74896(13) 0.42957(10) 0.27528(10) 0.0193(3) Uani 1 1 d . .
C2 C 0.68880(13) 0.46155(11) 0.18909(11) 0.0216(3) Uani 1 1 d . .
C3 C 0.74100(14) 0.42659(11) 0.11760(11) 0.0240(3) Uani 1 1 d . .
C4 C 0.92996(16) 0.33146(13) 0.11629(13) 0.0323(4) Uani 1 1 d . .
C5 C 1.01310(16) 0.28249(13) 0.17184(15) 0.0358(4) Uani 1 1 d . .
C6 C 1.02180(15) 0.28617(12) 0.26834(15) 0.0341(4) Uani 1 1 d . .
C7 C 0.94551(14) 0.33671(12) 0.30968(12) 0.0274(3) Uani 1 1 d . .
C8 C 0.84802(13) 0.37815(10) 0.25330(11) 0.0210(3) Uani 1 1 d . .
C9 C 0.84264(14) 0.37705(11) 0.15659(11) 0.0240(3) Uani 1 1 d . .
C10 C 0.58978(15) 0.52846(11) 0.17376(12) 0.0286(3) Uani 1 1 d . .
H10A H 0.5951 0.5642 0.1195 0.043 Uiso 1 1 calc R U
H10B H 0.5947 0.5685 0.2264 0.043 Uiso 1 1 calc R U
H10C H 0.5153 0.4962 0.1655 0.043 Uiso 1 1 calc R U
C11 C 0.69780(18) 0.44945(14) 0.01976(12) 0.0368(4) Uani 1 1 d . .
H11A H 0.6149 0.4651 0.0121 0.055 Uiso 1 1 calc R U
H11B H 0.7084 0.3974 -0.0183 0.055 Uiso 1 1 calc R U
H11C H 0.7420 0.5007 0.0019 0.055 Uiso 1 1 calc R U
C12 C 0.9288(2) 0.33807(19) 0.01536(15) 0.0527(6) Uani 1 1 d . .
H12A H 1.0061 0.3226 0.0017 0.079 Uiso 1 1 calc R U
H12B H 0.9089 0.3997 -0.0049 0.079 Uiso 1 1 calc R U
H12C H 0.8709 0.2962 -0.0162 0.079 Uiso 1 1 calc R U
C13 C 1.0999(2) 0.22526(16) 0.1310(2) 0.0539(6) Uani 1 1 d . .
H13A H 1.0692 0.2130 0.0673 0.081 Uiso 1 1 calc R U
H13B H 1.1125 0.1683 0.1642 0.081 Uiso 1 1 calc R U
H13C H 1.1741 0.2576 0.1354 0.081 Uiso 1 1 calc R U
C14 C 1.12110(18) 0.23695(17) 0.32626(19) 0.0536(6) Uani 1 1 d . .
H14A H 1.1951 0.2660 0.3201 0.080 Uiso 1 1 calc R U
H14B H 1.1224 0.1741 0.3064 0.080 Uiso 1 1 calc R U
H14C H 1.1101 0.2389 0.3898 0.080 Uiso 1 1 calc R U
C15 C 0.96950(16) 0.35871(15) 0.40925(13) 0.0382(4) Uani 1 1 d . .
H15A H 0.9352 0.3121 0.4432 0.057 Uiso 1 1 calc R U
H15B H 0.9350 0.4173 0.4196 0.057 Uiso 1 1 calc R U
H15C H 1.0539 0.3610 0.4298 0.057 Uiso 1 1 calc R U
C16 C 0.63312(15) 0.29857(11) 0.35887(11) 0.0239(3) Uani 1 1 d . .
C17 C 0.52486(14) 0.27004(11) 0.30791(11) 0.0247(3) Uani 1 1 d . .
H17 H 0.4555 0.3049 0.2984 0.030 Uiso 1 1 calc R U
C18 C 0.53586(15) 0.18207(11) 0.27344(12) 0.0260(3) Uani 1 1 d . .
C19 C 0.65107(15) 0.15473(11) 0.30326(12) 0.0283(3) Uani 1 1 d . .
H19 H 0.6831 0.0979 0.2914 0.034 Uiso 1 1 calc R U
C20 C 0.71156(14) 0.22502(11) 0.35351(12) 0.0259(3) Uani 1 1 d . .
H20 H 0.7916 0.2239 0.3797 0.031 Uiso 1 1 calc R U
C21 C 0.44261(15) 0.12424(12) 0.22094(13) 0.0311(4) Uani 1 1 d . .
H21A H 0.4765 0.0873 0.1766 0.037 Uiso 1 1 calc R U
H21B H 0.3813 0.1630 0.1870 0.037 Uiso 1 1 calc R U
C22 C 0.38878(15) 0.06269(12) 0.28472(13) 0.0311(4) Uani 1 1 d . .
H22A H 0.4520 0.0293 0.3231 0.037 Uiso 1 1 calc R U
H22B H 0.3492 0.1003 0.3252 0.037 Uiso 1 1 calc R U
C23 C 0.30154(15) -0.00462(12) 0.23639(12) 0.0301(4) Uani 1 1 d . .
H23A H 0.2395 0.0281 0.1959 0.036 Uiso 1 1 calc R U
H23B H 0.3414 -0.0450 0.1985 0.036 Uiso 1 1 calc R U
C24 C 0.24731(17) -0.06030(14) 0.30338(14) 0.0367(4) Uani 1 1 d . .
H24A H 0.3090 -0.0860 0.3487 0.055 Uiso 1 1 calc R U
H24B H 0.2011 -0.1091 0.2713 0.055 Uiso 1 1 calc R U
H24C H 0.1968 -0.0219 0.3336 0.055 Uiso 1 1 calc R U
C25 C 0.75417(18) 0.44403(15) 0.49459(12) 0.0384(4) Uani 1 1 d . .
H25A H 0.6979 0.4549 0.5356 0.058 Uiso 1 1 calc R U
H25B H 0.8031 0.4975 0.4927 0.058 Uiso 1 1 calc R U
H25C H 0.8034 0.3924 0.5164 0.058 Uiso 1 1 calc R U
C26 C 0.53569(16) 0.48419(13) 0.37045(14) 0.0364(4) Uani 1 1 d . .
H26A H 0.4926 0.4641 0.4180 0.055 Uiso 1 1 calc R U
H26B H 0.4884 0.4738 0.3109 0.055 Uiso 1 1 calc R U
H26C H 0.5530 0.5486 0.3780 0.055 Uiso 1 1 calc R U
Si1 Si 0.67485(4) 0.41972(3) 0.37896(3) 0.02294(9) Uani 1 1 d . .
Cl1 Cl 0.74106(4) 0.17382(3) 0.11297(3) 0.03543(10) Uani 1 1 d . .
Cl2 Cl 0.48500(3) 0.31894(3) 0.09470(3) 0.03015(9) Uani 1 1 d . .
Zr1 Zr 0.66474(2) 0.29131(2) 0.20052(2) 0.01933(5) Uani 1 1 d . .

loop_
_atom_site_aniso_label
_atom_site_aniso_U_11
_atom_site_aniso_U_22
_atom_site_aniso_U_33
_atom_site_aniso_U_23
_atom_site_aniso_U_13
_atom_site_aniso_U_12
C1 0.0196(7) 0.0179(7) 0.0193(7) -0.0004(5) 0.0001(5) -0.0028(5)
C2 0.0209(7) 0.0194(7) 0.0229(8) -0.0004(6) -0.0007(6) -0.0020(6)
C3 0.0255(8) 0.0265(8) 0.0188(7) 0.0016(6) 0.0002(6) -0.0023(6)
C4 0.0300(9) 0.0346(9) 0.0348(10) -0.0067(8) 0.0133(7) -0.0026(7)
C5 0.0254(8) 0.0292(9) 0.0555(12) -0.0060(8) 0.0144(8) -0.0014(7)
C6 0.0206(8) 0.0274(9) 0.0529(12) 0.0083(8) 0.0016(8) 0.0015(6)
C7 0.0207(7) 0.0275(8) 0.0322(9) 0.0081(7) -0.0011(6) -0.0016(6)
C8 0.0199(7) 0.0200(7) 0.0222(7) 0.0005(6) 0.0013(6) -0.0013(6)
C9 0.0247(8) 0.0246(8) 0.0226(8) -0.0006(6) 0.0038(6) -0.0016(6)
C10 0.0257(8) 0.0224(8) 0.0351(9) 0.0024(7) -0.0025(7) 0.0033(6)
C11 0.0452(11) 0.0423(11) 0.0207(8) 0.0060(7) -0.0014(7) -0.0020(9)
C12 0.0540(13) 0.0703(16) 0.0387(12) -0.0115(11) 0.0227(10) 0.0020(12)
C13 0.0362(11) 0.0391(11) 0.092(2) -0.0141(12) 0.0262(12) 0.0036(9)
C14 0.0297(10) 0.0468(13) 0.0810(18) 0.0177(12) -0.0005(10) 0.0128(9)
C15 0.0284(9) 0.0506(12) 0.0314(9) 0.0118(9) -0.0080(7) -0.0041(8)
C16 0.0263(8) 0.0242(8) 0.0212(8) 0.0019(6) 0.0038(6) -0.0038(6)
C17 0.0230(8) 0.0237(8) 0.0276(8) 0.0016(6) 0.0051(6) -0.0014(6)
C18 0.0264(8) 0.0199(8) 0.0313(9) 0.0020(6) 0.0030(7) -0.0034(6)
C19 0.0288(8) 0.0198(8) 0.0355(9) 0.0045(7) 0.0027(7) 0.0003(6)
C20 0.0236(8) 0.0241(8) 0.0283(8) 0.0065(6) -0.0008(6) -0.0008(6)
C21 0.0294(8) 0.0276(9) 0.0349(9) -0.0017(7) 0.0011(7) -0.0065(7)
C22 0.0287(9) 0.0300(9) 0.0334(9) -0.0018(7) 0.0014(7) -0.0054(7)
C23 0.0281(8) 0.0299(9) 0.0321(9) -0.0033(7) 0.0040(7) -0.0060(7)
C24 0.0312(9) 0.0387(10) 0.0401(10) 0.0007(8) 0.0052(8) -0.0068(8)
C25 0.0499(11) 0.0444(11) 0.0210(8) -0.0050(8) 0.0056(8) -0.0145(9)
C26 0.0349(9) 0.0322(9) 0.0455(11) -0.0074(8) 0.0173(8) 0.0010(7)
Si1 0.0268(2) 0.0229(2) 0.0196(2) -0.00355(16) 0.00513(16) -0.00452(16)
Cl1 0.0396(2) 0.0266(2) 0.0411(2) -0.01090(17) 0.00949(18) 0.00398(17)
Cl2 0.02609(19) 0.0307(2) 0.0299(2) -0.00244(16) -0.00671(15) -0.00017(15)
Zr1 0.01972(7) 0.01715(7) 0.02011(7) -0.00223(4) 0.00022(5) 0.00043(4)

loop_
_atom_type_symbol
_atom_type_description
_atom_type_scat_dispersion_real
_atom_type_scat_dispersion_imag
_atom_type_scat_source
C C 0.0181 0.0091 'International Tables Vol C Tables 4.2.6.8 and 6.1.1.4'
H H 0.0000 0.0000 'International Tables Vol C Tables 4.2.6.8 and 6.1.1.4'
Si Si 0.2541 0.3302 'International Tables Vol C Tables 4.2.6.8 and 6.1.1.4'
Cl Cl 0.3639 0.7018 'International Tables Vol C Tables 4.2.6.8 and 6.1.1.4'
Zr Zr -0.1862 2.2449 'International Tables Vol C Tables 4.2.6.8 and 6.1.1.4'

loop_
_exptl_crystal_face_index_h
_exptl_crystal_face_index_k
_exptl_crystal_face_index_l
_exptl_crystal_face_perp_dist
-3 -5 -7 0.0518
3 5 7 0.0518
-7 -1 6 0.1119
3 -3 -9 0.0817
6 5 3 0.0911
2 -8 5 0.0429
-2 8 -5 0.0427
-1 -9 -2 0.0375
1 9 2 0.0375
-2 -5 8 0.0781
-2 3 9 0.0816
2 2 -9 0.0770
-3 2 -8 0.0486
3 -2 8 0.0486
-2 9 1 0.0538
2 -9 -1 0.0538
0 -5 8 0.0534
0 9 -2 0.0377

loop_
_geom_angle_atom_site_label_1
_geom_angle_atom_site_label_2
_geom_angle_atom_site_label_3
_geom_angle
C2 C1 C8 104.83(13)
C2 C1 Si1 122.45(11)
C8 C1 Si1 128.44(11)
C2 C1 Zr1 76.67(9)
C8 C1 Zr1 74.49(8)
Si1 C1 Zr1 96.14(6)
C3 C2 C1 110.49(14)
C3 C2 C10 122.55(15)
C1 C2 C10 126.80(15)
C3 C2 Zr1 75.63(9)
C1 C2 Zr1 69.93(8)
C10 C2 Zr1 124.94(11)
C2 C3 C9 107.94(14)
C2 C3 C11 122.44(16)
C9 C3 C11 129.33(16)
C2 C3 Zr1 72.54(9)
C9 C3 Zr1 74.40(9)
C11 C3 Zr1 123.60(12)
C5 C4 C9 118.19(17)
C5 C4 C12 121.94(18)
C9 C4 C12 119.87(18)
C4 C5 C6 121.10(17)
C4 C5 C13 120.0(2)
C6 C5 C13 118.9(2)
C7 C6 C5 121.75(17)
C7 C6 C14 119.4(2)
C5 C6 C14 118.75(19)
C6 C7 C8 118.20(16)
C6 C7 C15 122.06(16)
C8 C7 C15 119.31(16)
C7 C8 C9 119.15(15)
C7 C8 C1 131.79(15)
C9 C8 C1 108.95(13)
C7 C8 Zr1 120.93(11)
C9 C8 Zr1 77.36(9)
C1 C8 Zr1 71.28(8)
C4 C9 C3 131.72(16)
C4 C9 C8 120.71(15)
C3 C9 C8 107.58(14)
C4 C9 Zr1 121.46(12)
C3 C9 Zr1 73.57(9)
C8 C9 Zr1 70.01(9)
C17 C16 C20 104.97(14)
C17 C16 Si1 123.62(13)
C20 C16 Si1 126.13(12)
C17 C16 Zr1 74.27(9)
C20 C16 Zr1 73.55(10)
Si1 C16 Zr1 96.97(7)
C18 C17 C16 110.13(15)
C18 C17 Zr1 76.99(10)
C16 C17 Zr1 72.19(9)
C19 C18 C17 106.80(15)
C19 C18 C21 124.95(16)
C17 C18 C21 128.11(16)
C19 C18 Zr1 74.02(10)
C17 C18 Zr1 70.48(9)
C21 C18 Zr1 124.11(12)
C18 C19 C20 108.94(15)
C18 C19 Zr1 74.29(10)
C20 C19 Zr1 70.08(9)
C19 C20 C16 109.13(15)
C19 C20 Zr1 77.55(10)
C16 C20 Zr1 72.63(9)
C18 C21 C22 110.49(15)
C23 C22 C21 113.95(15)
C24 C23 C22 111.21(15)
C25 Si1 C26 104.93(10)
C25 Si1 C16 114.33(9)
C26 Si1 C16 106.40(8)
C25 Si1 C1 121.52(8)
C26 Si1 C1 114.09(8)
C16 Si1 C1 94.76(7)
Cl1 Zr1 Cl2 96.892(16)
Cl1 Zr1 C16 132.42(4)
Cl2 Zr1 C16 111.79(4)
Cl1 Zr1 C1 133.54(4)
Cl2 Zr1 C1 112.92(4)
C16 Zr1 C1 68.69(5)
Cl1 Zr1 C20 99.67(4)
Cl2 Zr1 C20 134.77(4)
C16 Zr1 C20 33.83(6)
C1 Zr1 C20 84.25(5)
Cl1 Zr1 C17 126.22(4)
Cl2 Zr1 C17 81.91(4)
C16 Zr1 C17 33.54(5)
C1 Zr1 C17 93.80(5)
C20 Zr1 C17 54.50(5)
Cl1 Zr1 C8 99.94(4)
Cl2 Zr1 C8 135.40(4)
C16 Zr1 C8 85.77(5)
C1 Zr1 C8 34.23(5)
C20 Zr1 C8 82.23(5)
C17 Zr1 C8 118.30(5)
Cl1 Zr1 C2 128.35(4)
Cl2 Zr1 C2 83.21(4)
C16 Zr1 C2 93.23(5)
C1 Zr1 C2 33.40(5)
C20 Zr1 C2 116.54(5)
C17 Zr1 C2 105.05(5)
C8 Zr1 C2 54.17(5)
Cl1 Zr1 C19 79.57(4)
Cl2 Zr1 C19 113.04(4)
C16 Zr1 C19 54.81(6)
C1 Zr1 C19 116.46(5)
C20 Zr1 C19 32.37(6)
C17 Zr1 C19 53.24(6)
C8 Zr1 C19 110.50(5)
C2 Zr1 C19 147.29(5)
Cl1 Zr1 C18 93.70(4)
Cl2 Zr1 C18 83.37(4)
C16 Zr1 C18 55.22(5)
C1 Zr1 C18 123.36(5)
C20 Zr1 C18 53.90(5)
C17 Zr1 C18 32.54(5)
C8 Zr1 C18 135.73(5)
C2 Zr1 C18 137.05(5)
C19 Zr1 C18 31.69(5)
Cl1 Zr1 C3 96.61(4)
Cl2 Zr1 C3 83.28(4)
C16 Zr1 C3 122.93(5)
C1 Zr1 C3 55.23(5)
C20 Zr1 C3 135.34(5)
C17 Zr1 C3 135.94(5)
C8 Zr1 C3 54.02(5)
C2 Zr1 C3 31.84(5)
C19 Zr1 C3 163.50(5)
C18 Zr1 C3 164.00(5)
Cl1 Zr1 C9 80.83(4)
Cl2 Zr1 C9 112.69(4)
C16 Zr1 C9 118.11(5)
C1 Zr1 C9 55.47(5)
C20 Zr1 C9 111.36(5)
C17 Zr1 C9 148.86(5)
C8 Zr1 C9 32.62(5)
C2 Zr1 C9 53.00(5)
C19 Zr1 C9 131.84(5)
C18 Zr1 C9 163.46(5)
C3 Zr1 C9 32.04(5)

loop_
_geom_bond_atom_site_label_1
_geom_bond_atom_site_label_2
_geom_bond_distance
C1 C2 1.444(2)
C1 C8 1.463(2)
C1 Si1 1.8981(16)
C1 Zr1 2.4638(15)
C2 C3 1.411(2)
C2 C10 1.510(2)
C2 Zr1 2.5523(16)
C3 C9 1.433(2)
C3 C11 1.507(2)
C3 Zr1 2.5919(16)
C4 C5 1.376(3)
C4 C9 1.432(2)
C4 C12 1.511(3)
C5 C6 1.432(3)
C5 C13 1.521(3)
C6 C7 1.382(3)
C6 C14 1.514(3)
C7 C8 1.437(2)
C7 C15 1.506(3)
C8 C9 1.438(2)
C8 Zr1 2.5067(15)
C9 Zr1 2.6027(16)
C16 C17 1.426(2)
C16 C20 1.434(2)
C16 Si1 1.8749(17)
C16 Zr1 2.4576(16)
C17 C18 1.418(2)
C17 Zr1 2.4846(16)
C18 C19 1.402(2)
C18 C21 1.501(2)
C18 Zr1 2.5685(17)
C19 C20 1.406(2)
C19 Zr1 2.5651(17)
C20 Zr1 2.4696(17)
C21 C22 1.527(3)
C22 C23 1.521(2)
C23 C24 1.513(3)
C25 Si1 1.8589(18)
C26 Si1 1.8668(19)
Cl1 Zr1 2.4340(4)
Cl2 Zr1 2.4433(4)

loop_
_geom_torsion_atom_site_label_1
_geom_torsion_atom_site_label_2
_geom_torsion_atom_site_label_3
_geom_torsion_atom_site_label_4
_geom_torsion
C8 C1 C2 C3 4.44(17)
Si1 C1 C2 C3 -154.08(12)
Zr1 C1 C2 C3 -65.25(12)
C8 C1 C2 C10 -171.08(15)
Si1 C1 C2 C10 30.4(2)
Zr1 C1 C2 C10 119.23(16)
C8 C1 C2 Zr1 69.70(10)
Si1 C1 C2 Zr1 -88.83(10)
C1 C2 C3 C9 -4.82(18)
C10 C2 C3 C9 170.93(14)
Zr1 C2 C3 C9 -66.53(11)
C1 C2 C3 C11 -179.12(15)
C10 C2 C3 C11 -3.4(2)
Zr1 C2 C3 C11 119.17(16)
C1 C2 C3 Zr1 61.72(11)
C10 C2 C3 Zr1 -122.54(15)
C9 C4 C5 C6 -8.0(3)
C12 C4 C5 C6 171.99(19)
C9 C4 C5 C13 173.74(17)
C12 C4 C5 C13 -6.3(3)
C4 C5 C6 C7 1.9(3)
C13 C5 C6 C7 -179.86(18)
C4 C5 C6 C14 -175.04(18)
C13 C5 C6 C14 3.2(3)
C5 C6 C7 C8 6.9(3)
C14 C6 C7 C8 -176.25(17)
C5 C6 C7 C15 -165.46(17)
C14 C6 C7 C15 11.4(3)
C6 C7 C8 C9 -9.1(2)
C15 C7 C8 C9 163.42(15)
C6 C7 C8 C1 175.22(16)
C15 C7 C8 C1 -12.2(3)
C6 C7 C8 Zr1 83.28(18)
C15 C7 C8 Zr1 -104.17(16)
C2 C1 C8 C7 173.57(16)
Si1 C1 C8 C7 -29.7(2)
Zr1 C1 C8 C7 -115.16(17)
C2 C1 C8 C9 -2.41(17)
Si1 C1 C8 C9 154.36(12)
Zr1 C1 C8 C9 68.86(11)
C2 C1 C8 Zr1 -71.27(10)
Si1 C1 C8 Zr1 85.49(11)
C5 C4 C9 C3 -174.44(18)
C12 C4 C9 C3 5.6(3)
C5 C4 C9 C8 5.5(3)
C12 C4 C9 C8 -174.52(18)
C5 C4 C9 Zr1 -78.64(19)
C12 C4 C9 Zr1 101.4(2)
C2 C3 C9 C4 -176.93(18)
C11 C3 C9 C4 -3.2(3)
Zr1 C3 C9 C4 117.77(19)
C2 C3 C9 C8 3.15(18)
C11 C3 C9 C8 176.93(17)
Zr1 C3 C9 C8 -62.15(11)
C2 C3 C9 Zr1 65.30(11)
C11 C3 C9 Zr1 -120.92(18)
C7 C8 C9 C4 3.1(2)
C1 C8 C9 C4 179.68(15)
Zr1 C8 C9 C4 -115.46(15)
C7 C8 C9 C3 -176.97(14)
C1 C8 C9 C3 -0.40(18)
Zr1 C8 C9 C3 64.47(11)
C7 C8 C9 Zr1 118.56(14)
C1 C8 C9 Zr1 -64.87(10)
C20 C16 C17 C18 0.64(19)
Si1 C16 C17 C18 156.25(13)
Zr1 C16 C17 C18 68.31(12)
C20 C16 C17 Zr1 -67.67(11)
Si1 C16 C17 Zr1 87.94(12)
C16 C17 C18 C19 0.4(2)
Zr1 C17 C18 C19 65.66(12)
C16 C17 C18 C21 176.22(17)
Zr1 C17 C18 C21 -118.56(18)
C16 C17 C18 Zr1 -65.23(12)
C17 C18 C19 C20 -1.4(2)
C21 C18 C19 C20 -177.32(16)
Zr1 C18 C19 C20 61.91(12)
C17 C18 C19 Zr1 -63.28(12)
C21 C18 C19 Zr1 120.76(17)
C18 C19 C20 C16 1.8(2)
Zr1 C19 C20 C16 66.41(12)
C18 C19 C20 Zr1 -64.60(13)
C17 C16 C20 C19 -1.48(19)
Si1 C16 C20 C19 -156.28(13)
Zr1 C16 C20 C19 -69.66(13)
C17 C16 C20 Zr1 68.18(11)
Si1 C16 C20 Zr1 -86.62(12)
C19 C18 C21 C22 82.1(2)
C17 C18 C21 C22 -93.0(2)
Zr1 C18 C21 C22 176.00(12)
C18 C21 C22 C23 -174.42(15)
C21 C22 C23 C24 -177.25(16)
C17 C16 Si1 C25 140.88(14)
C20 C16 Si1 C25 -68.72(17)
Zr1 C16 Si1 C25 -143.41(8)
C17 C16 Si1 C26 25.55(16)
C20 C16 Si1 C26 175.95(15)
Zr1 C16 Si1 C26 101.27(8)
C17 C16 Si1 C1 -91.29(15)
C20 C16 Si1 C1 59.12(16)
Zr1 C16 Si1 C1 -15.57(7)
C2 C1 Si1 C25 -144.00(13)
C8 C1 Si1 C25 62.87(17)
Zr1 C1 Si1 C25 137.92(9)
C2 C1 Si1 C26 -16.75(16)
C8 C1 Si1 C26 -169.88(13)
Zr1 C1 Si1 C26 -94.83(8)
C2 C1 Si1 C16 93.59(13)
C8 C1 Si1 C16 -59.55(14)
Zr1 C1 Si1 C16 15.51(7)
